data_1503777
loop_
_publ_author_name
'Jones, Raymond C. F.'
'Yau, Sze Chak'
'Iley, James N.'
'Smith, Janet E.'
'Dickson, James'
'Elsegood, Mark R. J.'
'McKee, Vickie'
'Coles, Simon J.'

_publ_section_title
;
 Synthesis of the pyoverdin chromophore by a biomimetic oxidative
 cyclization.
;
_journal_issue 7
_journal_name_full 'Organic letters'
_journal_page_first 1519
_journal_page_last 1522
_journal_paper_doi 10.1021/ol802804c
_journal_volume 11
_journal_year 2009
_chemical_formula_moiety 'C13 H15 N2 O, C F3 O3 S'
_chemical_formula_sum 'C14 H15 F3 N2 O4 S'
_chemical_formula_weight 364.34
_chemical_name_systematic
;
 ?
;
_space_group_IT_number 14
_symmetry_cell_setting monoclinic
_symmetry_space_group_name_Hall '-P 2ybc'
_symmetry_space_group_name_H-M 'P 1 21/c 1'
_atom_sites_solution_hydrogens geom
_atom_sites_solution_primary direct
_atom_sites_solution_secondary difmap
_audit_creation_method SHELXL-97
_cell_angle_alpha 90.00
_cell_angle_beta 94.556(3)
_cell_angle_gamma 90.00
_cell_formula_units_Z 4
_cell_length_a 6.6746(12)
_cell_length_b 22.837(4)
_cell_length_c 10.1575(18)
_cell_measurement_reflns_used 3452
_cell_measurement_temperature 150(2)
_cell_measurement_theta_max 27.46
_cell_measurement_theta_min 2.20
_cell_volume 1543.4(5)
_computing_cell_refinement 'Bruker SAINT'
_computing_data_collection 'Bruker SMART'
_computing_data_reduction 'Bruker SAINT'
_computing_molecular_graphics 'Bruker SHELXTL'
_computing_publication_material 'Bruker SHELXTL and local programs'
_computing_structure_refinement 'Bruker SHELXTL'
_computing_structure_solution 'Bruker SHELXTL'
_diffrn_ambient_temperature 150(2)
_diffrn_measured_fraction_theta_full 0.999
_diffrn_measured_fraction_theta_max 0.999
_diffrn_measurement_device_type 'Bruker SMART 1000 CCD diffractometer'
_diffrn_measurement_method '\w rotation with narrow frames'
_diffrn_radiation_monochromator graphite
_diffrn_radiation_source 'sealed tube'
_diffrn_radiation_type MoK\a
_diffrn_radiation_wavelength 0.71073
_diffrn_reflns_av_R_equivalents 0.0443
_diffrn_reflns_av_sigmaI/netI 0.0409
_diffrn_reflns_limit_h_max 7
_diffrn_reflns_limit_h_min -7
_diffrn_reflns_limit_k_max 27
_diffrn_reflns_limit_k_min -26
_diffrn_reflns_limit_l_max 12
_diffrn_reflns_limit_l_min -12
_diffrn_reflns_number 10854
_diffrn_reflns_theta_full 24.99
_diffrn_reflns_theta_max 24.99
_diffrn_reflns_theta_min 1.78
_diffrn_standards_decay_% 0
_diffrn_standards_number 0
_exptl_absorpt_coefficient_mu 0.266
_exptl_absorpt_correction_T_max 0.977
_exptl_absorpt_correction_T_min 0.922
_exptl_absorpt_correction_type multi-scan
_exptl_absorpt_process_details 'SADABS v2.10, Sheldrick, G.M., (2003)'
_exptl_crystal_colour 'pale yellow'
_exptl_crystal_density_diffrn 1.568
_exptl_crystal_density_method 'not measured'
_exptl_crystal_description block
_exptl_crystal_F_000 752
_exptl_crystal_size_max 0.31
_exptl_crystal_size_mid 0.16
_exptl_crystal_size_min 0.09
_refine_diff_density_max 1.007
_refine_diff_density_min -0.378
_refine_diff_density_rms 0.112
_refine_ls_extinction_method none
_refine_ls_goodness_of_fit_ref 1.187
_refine_ls_hydrogen_treatment constr
_refine_ls_matrix_type full
_refine_ls_number_parameters 237
_refine_ls_number_reflns 2706
_refine_ls_number_restraints 70
_refine_ls_restrained_S_all 1.172
_refine_ls_R_factor_all 0.1185
_refine_ls_R_factor_gt 0.0970
_refine_ls_shift/su_max 0.000
_refine_ls_shift/su_mean 0.000
_refine_ls_structure_factor_coef Fsqd
_refine_ls_weighting_details 'calc w=1/[\s^2^(Fo^2^)+(0.0542P)^2^+13.5055P] where P=(Fo^2^+2Fc^2^)/3'
_refine_ls_weighting_scheme calc
_refine_ls_wR_factor_gt 0.2538
_refine_ls_wR_factor_ref 0.2635
_reflns_number_gt 2041
_reflns_number_total 2706
_reflns_threshold_expression I>2\s(I)
_cod_data_source_file ol802804c_si_006.cif
_cod_data_source_block 17a
_cod_original_sg_symbol_H-M P2(1)/c
_cod_database_code 1503777

loop_
_symmetry_equiv_pos_as_xyz
'x, y, z'
'-x, y+1/2, -z+1/2'
'-x, -y, -z'
'x, -y-1/2, z-1/2'

loop_
_atom_site_label
_atom_site_type_symbol
_atom_site_fract_x
_atom_site_fract_y
_atom_site_fract_z
_atom_site_U_iso_or_equiv
_atom_site_adp_type
_atom_site_occupancy
_atom_site_symmetry_multiplicity
_atom_site_calc_flag
_atom_site_refinement_flags
_atom_site_disorder_assembly
_atom_site_disorder_group
N1A N 0.5495(8) 0.3501(2) 0.3455(5) 0.0292(13) Uani 1 1 d . A .
C1 C 0.5267(11) 0.2856(3) 0.3304(8) 0.0372(17) Uani 1 1 d U . .
H1A H 0.4517 0.2764 0.2449 0.045 Uiso 0.54(2) 1 calc PR A 1
H1B H 0.4506 0.2697 0.4022 0.045 Uiso 0.54(2) 1 calc PR A 1
H1C H 0.5504 0.2743 0.2388 0.045 Uiso 0.46(2) 1 d PR A 2
H1D H 0.3873 0.2744 0.3463 0.045 Uiso 0.46(2) 1 d PR A 2
C2 C 0.732(2) 0.2583(6) 0.3359(18) 0.040(4) Uani 0.54(2) 1 d PU A 1
H2A H 0.7199 0.2152 0.3279 0.048 Uiso 0.54(2) 1 calc PR A 1
H2B H 0.8056 0.2728 0.2614 0.048 Uiso 0.54(2) 1 calc PR A 1
C3 C 0.846(3) 0.2736(12) 0.463(2) 0.038(5) Uani 0.54(2) 1 d PU A 1
H3A H 0.9799 0.2545 0.4715 0.046 Uiso 0.54(2) 1 calc PR A 1
H3B H 0.7713 0.2622 0.5396 0.046 Uiso 0.54(2) 1 calc PR A 1
C2X C 0.675(3) 0.2531(7) 0.428(2) 0.042(5) Uani 0.46(2) 1 d PU A 2
H2C H 0.6346 0.2587 0.5190 0.050 Uiso 0.46(2) 1 calc PR A 2
H2D H 0.6698 0.2106 0.4083 0.050 Uiso 0.46(2) 1 calc PR A 2
C3X C 0.887(4) 0.2753(13) 0.420(2) 0.034(5) Uani 0.46(2) 1 d PU A 2
H3C H 0.9831 0.2551 0.4838 0.041 Uiso 0.46(2) 1 calc PR A 2
H3D H 0.9317 0.2705 0.3296 0.041 Uiso 0.46(2) 1 calc PR A 2
N4 N 0.8656(10) 0.3386(3) 0.4542(7) 0.0470(17) Uani 1 1 d U . .
H4 H 0.9815 0.3548 0.4802 0.056 Uiso 1 1 calc R A 1
C4A C 0.7164(11) 0.3726(3) 0.4086(7) 0.0310(16) Uani 1 1 d . A .
C5 C 0.7396(11) 0.4350(3) 0.4224(7) 0.0347(17) Uani 1 1 d . . .
H5 H 0.8581 0.4507 0.4669 0.042 Uiso 1 1 calc R A .
C6 C 0.5946(11) 0.4706(3) 0.3725(7) 0.0348(17) Uani 1 1 d . A .
H6 H 0.6126 0.5118 0.3798 0.042 Uiso 1 1 calc R . .
C7A C 0.4116(11) 0.4478(3) 0.3079(7) 0.0307(16) Uani 1 1 d . . .
C7 C 0.2584(12) 0.4839(3) 0.2544(7) 0.0381(18) Uani 1 1 d . A .
H7 H 0.2717 0.5252 0.2622 0.046 Uiso 1 1 calc R . .
C8 C 0.0872(12) 0.4604(3) 0.1900(7) 0.0410(19) Uani 1 1 d . . .
H8 H -0.0171 0.4855 0.1545 0.049 Uiso 1 1 calc R A .
C9 C 0.0673(11) 0.4004(3) 0.1771(7) 0.0359(17) Uani 1 1 d . A .
C10 C 0.2198(10) 0.3633(3) 0.2280(7) 0.0330(16) Uani 1 1 d . . .
H10 H 0.2056 0.3222 0.2181 0.040 Uiso 1 1 calc R A .
C10A C 0.3935(11) 0.3866(3) 0.2934(6) 0.0306(16) Uani 1 1 d . A .
O1 O -0.0957(8) 0.3724(2) 0.1164(5) 0.0460(14) Uani 1 1 d . . .
C11 C -0.2486(13) 0.4081(4) 0.0488(8) 0.055(2) Uani 1 1 d . A .
H11A H -0.3037 0.4351 0.1118 0.082 Uiso 1 1 calc R . .
H11B H -0.3563 0.3831 0.0092 0.082 Uiso 1 1 calc R . .
H11C H -0.1899 0.4307 -0.0207 0.082 Uiso 1 1 calc R . .
C12 C 1.2114(12) 0.3690(3) 0.8233(8) 0.0397(18) Uani 1 1 d . . .
F1 F 1.2796(8) 0.3308(2) 0.9163(4) 0.0573(14) Uani 1 1 d . . .
F2 F 1.2515(9) 0.4224(2) 0.8719(5) 0.0680(17) Uani 1 1 d . . .
F3 F 1.0108(8) 0.3641(3) 0.8111(6) 0.0755(18) Uani 1 1 d . . .
S1 S 1.3165(3) 0.35685(8) 0.66859(18) 0.0332(5) Uani 1 1 d . . .
O2 O 1.2116(8) 0.3990(2) 0.5823(5) 0.0432(14) Uani 1 1 d . . .
O3 O 1.2638(10) 0.2969(2) 0.6379(6) 0.0566(18) Uani 1 1 d . . .
O4 O 1.5265(8) 0.3681(3) 0.6960(6) 0.0523(16) Uani 1 1 d . . .

loop_
_atom_site_aniso_label
_atom_site_aniso_U_11
_atom_site_aniso_U_22
_atom_site_aniso_U_33
_atom_site_aniso_U_23
_atom_site_aniso_U_13
_atom_site_aniso_U_12
N1A 0.033(3) 0.023(3) 0.031(3) -0.002(2) 0.001(2) -0.004(2)
C1 0.033(4) 0.027(4) 0.050(5) -0.006(3) -0.006(3) -0.003(3)
C2 0.039(7) 0.031(7) 0.049(10) -0.005(6) -0.007(7) 0.005(6)
C3 0.034(10) 0.037(6) 0.042(11) 0.005(10) 0.001(7) -0.001(8)
C2X 0.038(9) 0.031(8) 0.054(11) 0.013(7) -0.007(8) -0.008(6)
C3X 0.036(9) 0.033(7) 0.034(12) 0.010(9) 0.003(9) -0.005(8)
N4 0.044(4) 0.037(3) 0.058(4) -0.005(3) -0.015(3) -0.005(3)
C4A 0.034(4) 0.031(4) 0.027(4) -0.002(3) 0.000(3) -0.008(3)
C5 0.039(4) 0.037(4) 0.029(4) -0.006(3) 0.005(3) -0.017(3)
C6 0.044(4) 0.028(4) 0.034(4) -0.006(3) 0.006(3) -0.009(3)
C7A 0.035(4) 0.029(4) 0.029(4) 0.003(3) 0.009(3) -0.004(3)
C7 0.053(5) 0.030(4) 0.034(4) 0.002(3) 0.018(4) 0.002(4)
C8 0.045(5) 0.043(5) 0.036(4) 0.011(3) 0.007(4) 0.009(4)
C9 0.034(4) 0.046(5) 0.028(4) 0.008(3) 0.003(3) 0.001(3)
C10 0.037(4) 0.029(4) 0.033(4) 0.005(3) 0.001(3) -0.004(3)
C10A 0.036(4) 0.035(4) 0.020(3) 0.001(3) 0.000(3) -0.003(3)
O1 0.037(3) 0.054(4) 0.045(3) 0.007(3) -0.008(2) 0.002(3)
C11 0.050(5) 0.073(6) 0.039(5) 0.009(4) -0.007(4) 0.013(5)
C12 0.043(5) 0.036(4) 0.040(4) 0.002(3) 0.002(3) 0.014(3)
F1 0.084(4) 0.054(3) 0.034(3) 0.010(2) 0.007(2) 0.016(3)
F2 0.116(5) 0.040(3) 0.047(3) -0.010(2) -0.002(3) 0.024(3)
F3 0.043(3) 0.106(5) 0.079(4) 0.018(4) 0.019(3) 0.012(3)
S1 0.0347(10) 0.0343(10) 0.0297(9) -0.0013(7) -0.0037(7) 0.0013(8)
O2 0.051(3) 0.036(3) 0.039(3) 0.008(2) -0.015(3) -0.009(2)
O3 0.085(5) 0.032(3) 0.048(3) -0.009(3) -0.026(3) 0.014(3)
O4 0.031(3) 0.076(4) 0.049(3) 0.012(3) -0.002(2) -0.007(3)

loop_
_atom_type_symbol
_atom_type_description
_atom_type_scat_dispersion_real
_atom_type_scat_dispersion_imag
_atom_type_scat_source
C C 0.0033 0.0016 'International Tables Vol C Tables 4.2.6.8 and 6.1.1.4'
H H 0.0000 0.0000 'International Tables Vol C Tables 4.2.6.8 and 6.1.1.4'
N N 0.0061 0.0033 'International Tables Vol C Tables 4.2.6.8 and 6.1.1.4'
O O 0.0106 0.0060 'International Tables Vol C Tables 4.2.6.8 and 6.1.1.4'
F F 0.0171 0.0103 'International Tables Vol C Tables 4.2.6.8 and 6.1.1.4'
S S 0.1246 0.1234 'International Tables Vol C Tables 4.2.6.8 and 6.1.1.4'

loop_
_geom_angle_atom_site_label_1
_geom_angle_atom_site_label_2
_geom_angle_atom_site_label_3
_geom_angle
C4A N1A C10A 121.0(6)
C4A N1A C1 120.1(6)
C10A N1A C1 118.8(5)
N1A C1 C2 108.7(8)
N1A C1 C2X 110.9(8)
C3 C2 C1 109.7(15)
C2 C3 N4 102.6(18)
C3X C2X C1 111.0(16)
N4 C3X C2X 102(2)
C4A N4 C3 122.8(11)
C4A N4 C3X 124.9(12)
N4 C4A N1A 121.2(6)
N4 C4A C5 118.5(6)
N1A C4A C5 120.3(7)
C6 C5 C4A 119.9(7)
C5 C6 C7A 121.1(7)
C7 C7A C10A 119.5(7)
C7 C7A C6 122.4(7)
C10A C7A C6 118.0(7)
C8 C7 C7A 120.7(7)
C7 C8 C9 120.0(7)
O1 C9 C8 125.1(7)
O1 C9 C10 114.5(7)
C8 C9 C10 120.4(7)
C9 C10 C10A 120.1(7)
C10 C10A N1A 121.2(6)
C10 C10A C7A 119.2(7)
N1A C10A C7A 119.6(6)
C9 O1 C11 117.3(6)
F2 C12 F1 106.7(6)
F2 C12 F3 106.3(6)
F1 C12 F3 106.9(7)
F2 C12 S1 112.6(6)
F1 C12 S1 112.5(5)
F3 C12 S1 111.3(6)
O4 S1 O3 115.6(4)
O4 S1 O2 114.7(3)
O3 S1 O2 113.8(3)
O4 S1 C12 104.3(4)
O3 S1 C12 103.4(4)
O2 S1 C12 103.0(3)

loop_
_geom_bond_atom_site_label_1
_geom_bond_atom_site_label_2
_geom_bond_distance
N1A C4A 1.343(9)
N1A C10A 1.403(9)
N1A C1 1.488(8)
C1 C2 1.505(16)
C1 C2X 1.535(18)
C2 C3 1.49(3)
C3 N4 1.49(3)
C2X C3X 1.52(3)
C3X N4 1.50(3)
N4 C4A 1.317(9)
C4A C5 1.438(10)
C5 C6 1.333(10)
C6 C7A 1.438(10)
C7A C7 1.390(10)
C7A C10A 1.410(10)
C7 C8 1.379(11)
C8 C9 1.381(11)
C9 O1 1.367(9)
C9 C10 1.392(10)
C10 C10A 1.394(10)
O1 C11 1.439(9)
C12 F2 1.335(9)
C12 F1 1.339(8)
C12 F3 1.340(9)
C12 S1 1.792(8)
S1 O4 1.431(6)
S1 O3 1.442(6)
S1 O2 1.444(5)

loop_
_geom_hbond_atom_site_label_D
_geom_hbond_atom_site_label_H
_geom_hbond_atom_site_label_A
_geom_hbond_distance_DH
_geom_hbond_distance_HA
_geom_hbond_distance_DA
_geom_hbond_angle_DHA
N4 H4 O2 0.88 2.05 2.908(8) 165.0

loop_
_geom_torsion_atom_site_label_1
_geom_torsion_atom_site_label_2
_geom_torsion_atom_site_label_3
_geom_torsion_atom_site_label_4
_geom_torsion
C4A N1A C1 C2 -25.3(12)
C10A N1A C1 C2 155.1(9)
C4A N1A C1 C2X 17.6(13)
C10A N1A C1 C2X -162.0(11)
N1A C1 C2 C3 58.2(18)
C2X C1 C2 C3 -42.4(16)
C1 C2 C3 N4 -63.9(18)
N1A C1 C2X C3X -52(2)
C2 C1 C2X C3X 43.0(17)
C1 C2X C3X N4 60(2)
C2 C3 N4 C4A 42.5(19)
C2 C3 N4 C3X -60(5)
C2X C3X N4 C4A -44(2)
C2X C3X N4 C3 48(5)
C3 N4 C4A N1A -12.4(15)
C3X N4 C4A N1A 12.7(16)
C3 N4 C4A C5 170.6(12)
C3X N4 C4A C5 -164.3(13)
C10A N1A C4A N4 -178.0(7)
C1 N1A C4A N4 2.4(10)
C10A N1A C4A C5 -1.0(10)
C1 N1A C4A C5 179.5(6)
N4 C4A C5 C6 177.3(7)
N1A C4A C5 C6 0.2(11)
C4A C5 C6 C7A 1.7(11)
C5 C6 C7A C7 -179.6(7)
C5 C6 C7A C10A -2.8(10)
C10A C7A C7 C8 1.5(10)
C6 C7A C7 C8 178.2(7)
C7A C7 C8 C9 -0.5(11)
C7 C8 C9 O1 179.5(7)
C7 C8 C9 C10 -0.5(11)
O1 C9 C10 C10A -179.4(6)
C8 C9 C10 C10A 0.6(11)
C9 C10 C10A N1A -179.9(6)
C9 C10 C10A C7A 0.4(10)
C4A N1A C10A C10 -179.9(6)
C1 N1A C10A C10 -0.3(10)
C4A N1A C10A C7A -0.2(10)
C1 N1A C10A C7A 179.4(6)
C7 C7A C10A C10 -1.4(10)
C6 C7A C10A C10 -178.3(6)
C7 C7A C10A N1A 178.9(6)
C6 C7A C10A N1A 2.0(10)
C8 C9 O1 C11 6.9(11)
C10 C9 O1 C11 -173.2(7)
F2 C12 S1 O4 56.3(6)
F1 C12 S1 O4 -64.4(6)
F3 C12 S1 O4 175.6(5)
F2 C12 S1 O3 177.5(5)
F1 C12 S1 O3 56.8(6)
F3 C12 S1 O3 -63.2(6)
F2 C12 S1 O2 -63.8(6)
F1 C12 S1 O2 175.6(5)
F3 C12 S1 O2 55.5(6)
